data_4506837
loop_
_publ_author_name
'Khullar, Sadhika'
'Mandal, Sanjay K.'

_publ_section_title
;
 Supramolecular Assemblies of Dimanganese Subunits and Water Clusters
 Organized by Strong Hydrogen Bonding Interactions: Single Crystal to
 Single Crystal Transformation by Thermal De-/Rehydration Processes
;
_journal_issue 11
_journal_name_full 'Crystal Growth &amp; Design'
_journal_page_first 5329
_journal_paper_doi 10.1021/cg300937f
_journal_volume 12
_journal_year 2012
_chemical_formula_moiety 'C40 H46 Mn2 N6 O10, 5(H2 O)'
_chemical_formula_sum 'C40 H56 Mn2 N6 O15'
_chemical_formula_weight 970.79
_chemical_name_common '[Mn2(adc)2(bpta)2(H2O)2].5H2O'
_space_group_crystal_system monoclinic
_space_group_IT_number 14
_space_group_name_Hall '-P 2yn'
_space_group_name_H-M_alt 'P 1 21/n 1'
_symmetry_space_group_name_Hall '-P 2yn'
_symmetry_space_group_name_H-M 'P 1 21/n 1'
_atom_sites_solution_hydrogens geom
_atom_sites_solution_primary direct
_atom_sites_solution_secondary difmap
_cell_angle_alpha 90
_cell_angle_beta 109.618(4)
_cell_angle_gamma 90
_cell_formula_units_Z 2
_cell_length_a 10.2166(8)
_cell_length_b 17.5260(13)
_cell_length_c 14.1908(11)
_cell_measurement_reflns_used 6024
_cell_measurement_temperature 296.(2)
_cell_measurement_theta_max 28.6369
_cell_measurement_theta_min 2.4146
_cell_volume 2393.5(3)
_computing_cell_refinement 'SAINT V7.68A (Bruker AXS, 2009)'
_computing_data_collection 'APEX2 V2011.4-1 (Bruker AXS)'
_computing_data_reduction 'SAINT V7.68A (Bruker AXS, 2009)'
_computing_molecular_graphics 'SHELXTL (Bruker AXS)'
_computing_publication_material 'SHELXTL (Bruker AXS)'
_computing_structure_refinement 'SHELXL-97 (Sheldrick, 2008)'
_computing_structure_solution 'SHELXS-97 (Sheldrick, 2008)'
_diffrn_ambient_temperature 296.(2)
_diffrn_detector_area_resol_mean 8.3333
_diffrn_measured_fraction_theta_full 0.984
_diffrn_measured_fraction_theta_max 0.984
_diffrn_measurement_device_type 'Bruker Kappa APEX II'
_diffrn_measurement_method 'phi and Omega scans'
_diffrn_radiation_monochromator graphite
_diffrn_radiation_type 'Mo K\a'
_diffrn_radiation_wavelength 0.71073
_diffrn_reflns_av_R_equivalents 0.0417
_diffrn_reflns_av_sigmaI/netI 0.0419
_diffrn_reflns_limit_h_max 14
_diffrn_reflns_limit_h_min -11
_diffrn_reflns_limit_k_max 24
_diffrn_reflns_limit_k_min -24
_diffrn_reflns_limit_l_max 19
_diffrn_reflns_limit_l_min -20
_diffrn_reflns_number 26607
_diffrn_reflns_theta_full 30.18
_diffrn_reflns_theta_max 30.18
_diffrn_reflns_theta_min 2.41
_diffrn_source 'sealed tube'
_diffrn_source_type 'fine focus'
_exptl_absorpt_coefficient_mu 0.597
_exptl_absorpt_correction_T_max 0.7460
_exptl_absorpt_correction_T_min 0.6461
_exptl_absorpt_correction_type multi-scan
_exptl_absorpt_process_details 'SADABS V2008/1 (Bruker AXS)'
_exptl_crystal_colour 'clear colourless'
_exptl_crystal_density_diffrn 1.347
_exptl_crystal_density_method 'not measured'
_exptl_crystal_description block
_exptl_crystal_F_000 1016
_exptl_crystal_size_max 0.400
_exptl_crystal_size_mid 0.350
_exptl_crystal_size_min 0.300
_refine_diff_density_max 1.134
_refine_diff_density_min -0.350
_refine_ls_extinction_method none
_refine_ls_goodness_of_fit_ref 1.065
_refine_ls_hydrogen_treatment mixed
_refine_ls_matrix_type full
_refine_ls_number_parameters 316
_refine_ls_number_reflns 6983
_refine_ls_number_restraints 16
_refine_ls_restrained_S_all 1.067
_refine_ls_R_factor_all 0.0912
_refine_ls_R_factor_gt 0.0645
_refine_ls_shift/su_max 0.043
_refine_ls_shift/su_mean 0.003
_refine_ls_structure_factor_coef Fsqd
_refine_ls_weighting_details 'calc w=1/[\s^2^(Fo^2^)+(0.1184P)^2^+2.1947P] where P=(Fo^2^+2Fc^2^)/3'
_refine_ls_weighting_scheme calc
_refine_ls_wR_factor_gt 0.2082
_refine_ls_wR_factor_ref 0.2263
_reflns_number_gt 4858
_reflns_number_total 6983
_reflns_threshold_expression >2sigma(I)
_cod_data_source_file cg300937f_si_002.cif
_cod_data_source_block 1.5H2O
_cod_database_code 4506837

loop_
_space_group_symop_operation_xyz
'x, y, z'
'-x+1/2, y+1/2, -z+1/2'
'-x, -y, -z'
'x-1/2, -y-1/2, z-1/2'

loop_
_atom_site_type_symbol
_atom_site_label
_atom_site_fract_x
_atom_site_fract_y
_atom_site_fract_z
_atom_site_U_iso_or_equiv
_atom_site_adp_type
_atom_site_calc_flag
_atom_site_refinement_flags
_atom_site_occupancy
Mn Mn1 0.81414(5) 0.13945(3) -0.01383(4) 0.03508(16) Uani d D 1
N N1 0.8161(3) 0.27643(16) -0.0533(2) 0.0372(6) Uani d . 1
N N2 1.0384(3) 0.17115(17) 0.0111(2) 0.0384(6) Uani d . 1
N N3 0.7652(3) 0.20345(15) 0.1082(2) 0.0367(6) Uani d . 1
O O1 0.8157(3) 0.09087(18) -0.1537(2) 0.0555(7) Uani d D 1
H H1B 0.8919(19) 0.078(3) -0.160(3) 0.083 Uiso d D 1
H H1A 0.754(3) 0.057(2) -0.179(3) 0.083 Uiso d D 1
O O2 0.8901(3) 0.04328(15) 0.0816(2) 0.0527(7) Uani d . 1
O O3 0.9584(3) -0.04802(18) 0.1962(2) 0.0600(8) Uani d . 1
O O4 0.4326(3) -0.0251(2) 0.1887(3) 0.0708(10) Uani d . 1
O O5 0.4012(2) -0.10682(15) 0.0629(2) 0.0457(6) Uani d . 1
O O6 0.6143(7) 0.0387(3) 0.3631(4) 0.1192(17) Uani d D 1
H H6B 0.688(7) 0.026(5) 0.410(5) 0.179 Uiso d D 1
H H6A 0.590(9) 0.003(4) 0.320(5) 0.179 Uiso d D 1
O O7 0.5673(13) 0.0342(9) 0.5384(9) 0.140(5) Uani d PD 0.5
H H7D 0.58(2) 0.037(15) 0.479(8) 0.21 Uiso d PD 0.5
H H7C 0.647(13) 0.041(16) 0.584(10) 0.21 Uiso d PD 0.5
O O8 0.0972(9) 0.9998(4) 0.5980(6) 0.170(3) Uani d D 1
H H8B 0.085(17) 0.962(5) 0.632(10) 0.255 Uiso d D 1
H H8A 0.149(16) 0.984(8) 0.565(11) 0.255 Uiso d D 1
C C1 0.9386(4) 0.2841(2) -0.0871(3) 0.0455(8) Uani d . 1
H H1D 0.9635 0.3375 -0.0861 0.055 Uiso calc R 1
H H1C 0.9136 0.2662 -0.1555 0.055 Uiso calc R 1
C C2 1.0624(3) 0.2397(2) -0.0224(2) 0.0406(7) Uani d . 1
C C3 1.1965(4) 0.2661(3) -0.0052(3) 0.0549(10) Uani d . 1
H H3 1.2113 0.3142 -0.0273 0.066 Uiso calc R 1
C C4 1.3076(4) 0.2200(3) 0.0453(3) 0.0576(10) Uani d . 1
H H4 1.3982 0.2368 0.0575 0.069 Uiso calc R 1
C C5 1.2831(4) 0.1490(3) 0.0774(3) 0.0542(10) Uani d . 1
H H5 1.3564 0.1164 0.1095 0.065 Uiso calc R 1
C C6 1.1474(3) 0.1272(2) 0.0608(3) 0.0434(7) Uani d . 1
H H6 1.1307 0.0802 0.0849 0.052 Uiso calc R 1
C C7 0.8486(4) 0.3157(2) 0.0446(3) 0.0426(7) Uani d . 1
H H7A 0.8174 0.3682 0.033 0.051 Uiso calc R 1
H H7B 0.9485 0.3162 0.0775 0.051 Uiso calc R 1
C C8 0.7820(3) 0.27880(18) 0.1136(2) 0.0382(6) Uani d . 1
C C9 0.7451(5) 0.3223(2) 0.1827(3) 0.0541(9) Uani d . 1
H H9 0.7596 0.3748 0.1862 0.065 Uiso calc R 1
C C10 0.6868(5) 0.2870(2) 0.2461(3) 0.0610(11) Uani d . 1
H H10 0.6621 0.3151 0.2931 0.073 Uiso calc R 1
C C11 0.6658(4) 0.2090(2) 0.2386(3) 0.0518(9) Uani d . 1
H H11 0.6249 0.1838 0.2792 0.062 Uiso calc R 1
C C12 0.7069(4) 0.1695(2) 0.1694(3) 0.0447(7) Uani d . 1
H H12 0.6938 0.117 0.1647 0.054 Uiso calc R 1
C C13 0.6854(4) 0.3076(2) -0.1316(3) 0.0456(8) Uani d . 1
C C14 0.6451(4) 0.2564(3) -0.2240(3) 0.0550(9) Uani d . 1
H H14C 0.7197 0.2551 -0.2509 0.083 Uiso calc R 1
H H14B 0.5629 0.2761 -0.2735 0.083 Uiso calc R 1
H H14A 0.6274 0.2057 -0.2057 0.083 Uiso calc R 1
C C15 0.7056(5) 0.3903(3) -0.1630(4) 0.0668(12) Uani d . 1
H H15B 0.7316 0.4228 -0.1052 0.1 Uiso calc R 1
H H15A 0.6202 0.4083 -0.2107 0.1 Uiso calc R 1
H H15C 0.7774 0.3911 -0.1926 0.1 Uiso calc R 1
C C16 0.5654(4) 0.3059(3) -0.0892(3) 0.0594(10) Uani d . 1
H H16A 0.5528 0.2547 -0.0697 0.089 Uiso calc R 1
H H16B 0.4816 0.323 -0.1393 0.089 Uiso calc R 1
H H16C 0.587 0.3388 -0.0319 0.089 Uiso calc R 1
C C17 0.8682(3) -0.00867(19) 0.1344(3) 0.0389(7) Uani d . 1
C C18 0.7236(3) -0.02640(18) 0.1255(3) 0.0384(7) Uani d . 1
C C19 0.6091(3) -0.04134(19) 0.1227(3) 0.0376(6) Uani d . 1
C C20 0.4692(3) -0.05905(19) 0.1248(3) 0.0390(7) Uani d . 1

loop_
_atom_site_aniso_label
_atom_site_aniso_U_11
_atom_site_aniso_U_22
_atom_site_aniso_U_33
_atom_site_aniso_U_12
_atom_site_aniso_U_13
_atom_site_aniso_U_23
Mn1 0.0297(2) 0.0370(3) 0.0399(3) -0.00548(17) 0.01360(19) -0.00499(19)
N1 0.0331(12) 0.0396(14) 0.0358(13) -0.0024(10) 0.0077(10) 0.0033(11)
N2 0.0321(12) 0.0441(15) 0.0383(14) -0.0039(10) 0.0111(10) 0.0000(11)
N3 0.0417(13) 0.0337(13) 0.0362(13) -0.0025(10) 0.0149(11) -0.0039(10)
O1 0.0354(12) 0.0760(19) 0.0586(16) -0.0084(12) 0.0203(11) -0.0240(14)
O2 0.0439(13) 0.0448(14) 0.0762(19) -0.0009(10) 0.0288(13) 0.0121(13)
O3 0.0350(12) 0.0705(19) 0.076(2) 0.0089(12) 0.0210(13) 0.0233(16)
O4 0.0433(14) 0.092(2) 0.086(2) -0.0221(14) 0.0331(15) -0.0467(19)
O5 0.0334(11) 0.0509(14) 0.0536(15) -0.0104(10) 0.0156(10) -0.0089(12)
O6 0.149(5) 0.104(4) 0.083(3) -0.012(3) 0.010(3) -0.030(3)
O7 0.166(12) 0.153(12) 0.110(8) 0.088(10) 0.060(7) 0.043(8)
O8 0.157(7) 0.171(7) 0.136(6) -0.059(5) -0.012(4) 0.008(5)
C1 0.0391(16) 0.054(2) 0.0428(18) -0.0067(14) 0.0135(14) 0.0101(15)
C2 0.0337(14) 0.0517(19) 0.0366(16) -0.0087(13) 0.0122(12) -0.0001(14)
C3 0.0392(18) 0.070(3) 0.055(2) -0.0154(16) 0.0157(16) 0.0087(19)
C4 0.0333(17) 0.082(3) 0.057(2) -0.0090(17) 0.0140(15) 0.004(2)
C5 0.0340(17) 0.070(3) 0.055(2) 0.0065(16) 0.0113(15) 0.0018(19)
C6 0.0378(16) 0.0456(18) 0.0456(19) 0.0010(13) 0.0126(14) -0.0031(14)
C7 0.0462(17) 0.0351(16) 0.0422(18) -0.0080(13) 0.0093(14) -0.0020(13)
C8 0.0426(16) 0.0325(15) 0.0348(15) 0.0008(12) 0.0067(12) -0.0037(12)
C9 0.077(3) 0.0378(19) 0.049(2) -0.0002(17) 0.0238(19) -0.0068(16)
C10 0.087(3) 0.050(2) 0.055(2) 0.006(2) 0.036(2) -0.0124(18)
C11 0.063(2) 0.052(2) 0.049(2) -0.0021(17) 0.0296(18) -0.0028(17)
C12 0.0520(19) 0.0385(17) 0.0482(19) -0.0031(14) 0.0230(16) -0.0048(14)
C13 0.0415(17) 0.0464(19) 0.0427(18) 0.0031(14) 0.0059(14) 0.0081(15)
C14 0.052(2) 0.062(2) 0.043(2) -0.0010(17) 0.0038(16) 0.0039(17)
C15 0.076(3) 0.049(2) 0.064(3) 0.005(2) 0.007(2) 0.018(2)
C16 0.0421(19) 0.067(3) 0.062(3) 0.0122(17) 0.0091(17) 0.008(2)
C17 0.0295(13) 0.0410(16) 0.0499(18) -0.0016(12) 0.0182(13) -0.0018(14)
C18 0.0356(15) 0.0335(15) 0.0468(18) -0.0013(11) 0.0148(13) 0.0023(13)
C19 0.0328(14) 0.0369(16) 0.0423(17) -0.0035(11) 0.0115(12) -0.0031(13)
C20 0.0282(13) 0.0416(17) 0.0467(18) -0.0041(11) 0.0117(12) -0.0033(14)

loop_
_atom_type_symbol
_atom_type_description
_atom_type_scat_dispersion_real
_atom_type_scat_dispersion_imag
_atom_type_scat_source
C C 0.0033 0.0016 'International Tables Vol C Tables 4.2.6.8 and 6.1.1.4'
H H 0.0000 0.0000 'International Tables Vol C Tables 4.2.6.8 and 6.1.1.4'
N N 0.0061 0.0033 'International Tables Vol C Tables 4.2.6.8 and 6.1.1.4'
O O 0.0106 0.0060 'International Tables Vol C Tables 4.2.6.8 and 6.1.1.4'
Mn Mn 0.3368 0.7283 'International Tables Vol C Tables 4.2.6.8 and 6.1.1.4'

loop_
_geom_angle_atom_site_label_1
_geom_angle_atom_site_label_2
_geom_angle_atom_site_label_3
_geom_angle_site_symmetry_1
_geom_angle_site_symmetry_3
_geom_angle
O2 Mn1 O5 . 3_655 96.30(10)
O2 Mn1 O1 . . 99.07(12)
O5 Mn1 O1 3_655 . 85.44(10)
O2 Mn1 N3 . . 91.89(11)
O5 Mn1 N3 3_655 . 85.07(10)
O1 Mn1 N3 . . 166.22(11)
O2 Mn1 N2 . . 87.78(10)
O5 Mn1 N2 3_655 . 170.55(10)
O1 Mn1 N2 . . 85.49(10)
N3 Mn1 N2 . . 103.36(10)
O2 Mn1 N1 . . 151.90(10)
O5 Mn1 N1 3_655 . 105.71(10)
O1 Mn1 N1 . . 99.88(11)
N3 Mn1 N1 . . 73.19(10)
N2 Mn1 N1 . . 73.27(10)
C7 N1 C1 . . 108.2(3)
C7 N1 C13 . . 112.5(3)
C1 N1 C13 . . 111.0(3)
C7 N1 Mn1 . . 104.75(19)
C1 N1 Mn1 . . 103.4(2)
C13 N1 Mn1 . . 116.3(2)
C6 N2 C2 . . 118.7(3)
C6 N2 Mn1 . . 123.9(2)
C2 N2 Mn1 . . 117.3(2)
C8 N3 C12 . . 118.6(3)
C8 N3 Mn1 . . 118.7(2)
C12 N3 Mn1 . . 122.4(2)
Mn1 O1 H1B . . 119.(2)
Mn1 O1 H1A . . 115.(2)
H1B O1 H1A . . 111.(3)
C17 O2 Mn1 . . 148.9(2)
C20 O5 Mn1 . 3_655 132.5(2)
H6B O6 H6A . . 110.(3)
O7 O7 H7D 3_656 . 77.(10)
O7 O7 H7C 3_656 . 148.(10)
H7D O7 H7C . . 110.(4)
H8B O8 H8A . . 107.(3)
N1 C1 C2 . . 112.5(3)
N1 C1 H1D . . 109.1
C2 C1 H1D . . 109.1
N1 C1 H1C . . 109.1
C2 C1 H1C . . 109.1
H1D C1 H1C . . 107.8
N2 C2 C3 . . 121.5(3)
N2 C2 C1 . . 117.5(3)
C3 C2 C1 . . 120.8(3)
C4 C3 C2 . . 119.1(4)
C4 C3 H3 . . 120.4
C2 C3 H3 . . 120.4
C5 C4 C3 . . 119.4(3)
C5 C4 H4 . . 120.3
C3 C4 H4 . . 120.3
C4 C5 C6 . . 118.5(4)
C4 C5 H5 . . 120.7
C6 C5 H5 . . 120.8
N2 C6 C5 . . 122.7(3)
N2 C6 H6 . . 118.7
C5 C6 H6 . . 118.7
N1 C7 C8 . . 113.6(3)
N1 C7 H7A . . 108.8
C8 C7 H7A . . 108.8
N1 C7 H7B . . 108.8
C8 C7 H7B . . 108.8
H7A C7 H7B . . 107.7
N3 C8 C9 . . 121.6(3)
N3 C8 C7 . . 117.7(3)
C9 C8 C7 . . 120.7(3)
C10 C9 C8 . . 119.5(4)
C10 C9 H9 . . 120.3
C8 C9 H9 . . 120.3
C11 C10 C9 . . 118.8(4)
C11 C10 H10 . . 120.6
C9 C10 H10 . . 120.6
C12 C11 C10 . . 118.4(4)
C12 C11 H11 . . 120.8
C10 C11 H11 . . 120.8
N3 C12 C11 . . 123.0(3)
N3 C12 H12 . . 118.5
C11 C12 H12 . . 118.5
N1 C13 C14 . . 109.5(3)
N1 C13 C16 . . 109.0(3)
C14 C13 C16 . . 107.7(3)
N1 C13 C15 . . 112.1(3)
C14 C13 C15 . . 109.1(3)
C16 C13 C15 . . 109.3(3)
C13 C14 H14C . . 109.5
C13 C14 H14B . . 109.5
H14C C14 H14B . . 109.5
C13 C14 H14A . . 109.5
H14C C14 H14A . . 109.5
H14B C14 H14A . . 109.5
C13 C15 H15B . . 109.5
C13 C15 H15A . . 109.5
H15B C15 H15A . . 109.5
C13 C15 H15C . . 109.5
H15B C15 H15C . . 109.5
H15A C15 H15C . . 109.5
C13 C16 H16A . . 109.5
C13 C16 H16B . . 109.5
H16A C16 H16B . . 109.5
C13 C16 H16C . . 109.5
H16A C16 H16C . . 109.5
H16B C16 H16C . . 109.5
O3 C17 O2 . . 126.0(3)
O3 C17 C18 . . 115.3(3)
O2 C17 C18 . . 118.7(3)
C19 C18 C17 . . 177.2(4)
C18 C19 C20 . . 177.0(4)
O4 C20 O5 . . 127.2(3)
O4 C20 C19 . . 116.5(3)
O5 C20 C19 . . 116.3(3)

loop_
_geom_bond_atom_site_label_1
_geom_bond_atom_site_label_2
_geom_bond_site_symmetry_2
_geom_bond_distance
Mn1 O2 . 2.138(3)
Mn1 O5 3_655 2.150(2)
Mn1 O1 . 2.165(3)
Mn1 N3 . 2.255(3)
Mn1 N2 . 2.267(3)
Mn1 N1 . 2.467(3)
N1 C7 . 1.484(4)
N1 C1 . 1.489(4)
N1 C13 . 1.523(4)
N2 C6 . 1.343(4)
N2 C2 . 1.344(4)
N3 C8 . 1.331(4)
N3 C12 . 1.345(4)
O1 H1B . 0.842(10)
O1 H1A . 0.856(10)
O2 C17 . 1.246(4)
O3 C17 . 1.245(4)
O4 C20 . 1.242(4)
O5 C20 . 1.244(4)
O5 Mn1 3_655 2.150(2)
O6 H6B . 0.852(10)
O6 H6A . 0.849(10)
O7 O7 3_656 1.87(3)
O7 H7D . 0.88(5)
O7 H7C . 0.86(3)
O8 H8B . 0.853(11)
O8 H8A . 0.857(12)
C1 C2 . 1.506(5)
C1 H1D . 0.97
C1 H1C . 0.97
C2 C3 . 1.388(4)
C3 C4 . 1.382(6)
C3 H3 . 0.93
C4 C5 . 1.377(6)
C4 H4 . 0.93
C5 C6 . 1.380(5)
C5 H5 . 0.93
C6 H6 . 0.93
C7 C8 . 1.511(5)
C7 H7A . 0.97
C7 H7B . 0.97
C8 C9 . 1.391(5)
C9 C10 . 1.381(6)
C9 H9 . 0.93
C10 C11 . 1.381(6)
C10 H10 . 0.93
C11 C12 . 1.377(5)
C11 H11 . 0.93
C12 H12 . 0.93
C13 C14 . 1.527(6)
C13 C16 . 1.537(6)
C13 C15 . 1.551(6)
C14 H14C . 0.96
C14 H14B . 0.96
C14 H14A . 0.96
C15 H15B . 0.96
C15 H15A . 0.96
C15 H15C . 0.96
C16 H16A . 0.96
C16 H16B . 0.96
C16 H16C . 0.96
C17 C18 . 1.473(4)
C18 C19 . 1.187(4)
C19 C20 . 1.472(4)
